data_1533474
loop_
_publ_author_name
'Sheptyakov, D.V.'
'Lobanov, M.V.'
'Antipov, E.V.'
'Abakumov, A.M.'
'Balagurov, A.M.'
'Billinge, S.J.L.'
'Pomjakushin, V.Yu.'
'Keller, L.'
'Pavlyuk, B.P.'
'Fischer, P.'
'Rozova, M.G.'

_publ_section_title
;
 Crystal and magnetic structures of new layered oxides A2 Ga Mn O5+y(A =
 Ca, Sr)
;
_journal_name_full 'Appl. Phys. A'
_journal_page_first S1734
_journal_page_last S1736
_journal_volume 74
_journal_year 2002
_chemical_formula_sum 'Ga Mn O5.52 Sr2'
_chemical_name_systematic 'Sr2 Ga Mn O5.52'
_space_group_IT_number 123
_symmetry_space_group_name_Hall '-P 4 2'
_symmetry_space_group_name_H-M 'P 4/m m m'
_cell_angle_alpha 90
_cell_angle_beta 90
_cell_angle_gamma 90
_cell_formula_units_Z 1
_cell_length_a 3.7925
_cell_length_b 3.7925
_cell_length_c 7.9288
_cell_volume 114.040
_citation_journal_id_ASTM APAMFC
_cod_data_source_file Sheptyakov_APAMFC_2002_278.cif
_cod_data_source_block Ga1Mn1O5.52Sr2
_cod_original_cell_volume 114.0404
_cod_original_formula_sum 'Ga1 Mn1 O5.52 Sr2'
_cod_database_code 1533474

loop_
_symmetry_equiv_pos_as_xyz
x,y,z
-y,x,z
-x,-y,z
y,-x,z
x,-y,-z
y,x,-z
-x,y,-z
-y,-x,-z
-x,-y,-z
y,-x,-z
x,y,-z
-y,x,-z
-x,y,z
-y,-x,z
x,-y,z
y,x,z

loop_
_atom_site_label
_atom_site_type_symbol
_atom_site_fract_x
_atom_site_fract_y
_atom_site_fract_z
_atom_site_occupancy
_atom_site_U_iso_or_equiv
O1 O-2 0.5 0.0941 0.5 0.38 0.0
O3 O-2 0 0 0.246 1 0.0
Sr1 Sr+2 0.5 0.5 0.2353 1 0.0
O2 O-2 0.5 0 0 1 0.0
Ga1 Ga+3 0.056 0 0.5 0.25 0.0
Mn1 Mn+4 0 0 0 1 0.0
